data_7126796
loop_
_publ_author_name
'Lee, Kyounghoon'
'Lai, Po-Ni'
'Parveen, Riffat'
'Donahue, Courtney M.'
'Wymore, Mikayla M.'
'Massman, Blake A.'
'Vlaisavljevich, Bess'
'Teets, Thomas S.'
'Daly, Scott R.'

_publ_section_title
;
 Modifying the luminescent properties of a Cu(i) diphosphine complex using
 ligand-centered reactions in single crystals.
;
_journal_issue 64
_journal_name_full 'Chemical communications (Cambridge, England)'
_journal_page_first 9110
_journal_page_last 9113
_journal_paper_doi 10.1039/d0cc03427d
_journal_volume 56
_journal_year 2020
_chemical_formula_moiety 'C31 H36 B Cl Cu N3 O P2'
_chemical_formula_sum 'C31 H36 B Cl Cu N3 O P2'
_chemical_formula_weight 638.37
_space_group_crystal_system monoclinic
_space_group_IT_number 14
_space_group_name_Hall '-P 2ybc'
_space_group_name_H-M_alt 'P 1 21/c 1'
_atom_sites_solution_hydrogens geom
_audit_creation_date 2018-10-02
_audit_creation_method
;
Olex2 1.2
(compiled 2018.05.29 svn.r3508 for OlexSys, GUI svn.r5506)
;
_audit_update_record
;
2020-05-11 deposited with the CCDC.	2020-06-30 downloaded from the CCDC.
;
_cell_angle_alpha 90
_cell_angle_beta 107.235(5)
_cell_angle_gamma 90
_cell_formula_units_Z 4
_cell_length_a 11.1940(11)
_cell_length_b 21.080(2)
_cell_length_c 13.3883(13)
_cell_measurement_reflns_used 6096
_cell_measurement_temperature 150(2)
_cell_measurement_theta_max 22.07
_cell_measurement_theta_min 2.30
_cell_volume 3017.4(5)
_computing_cell_refinement 'APEX II (Bruker-AXS, 2015)'
_computing_data_collection 'APEX II (Bruker-AXS, 2015)'
_computing_data_reduction 'APEX II (Bruker-AXS, 2015)'
_computing_molecular_graphics 'Olex2 (Dolomanov et al., 2009)'
_computing_publication_material 'Olex2 (Dolomanov et al., 2009)'
_computing_structure_refinement 'ShelXL (Sheldrick, 2015)'
_computing_structure_solution 'ShelXT (Sheldrick, 2015)'
_diffrn_ambient_temperature 150.15
_diffrn_measured_fraction_theta_full 0.999
_diffrn_measured_fraction_theta_max 0.996
_diffrn_measurement_device_type 'Bruker Nonius Kappa APEX II'
_diffrn_measurement_method 'CCD phi and omega scans'
_diffrn_radiation_type MoK\a
_diffrn_radiation_wavelength 0.71073
_diffrn_reflns_av_R_equivalents 0.1115
_diffrn_reflns_av_unetI/netI 0.0825
_diffrn_reflns_Laue_measured_fraction_full 0.999
_diffrn_reflns_Laue_measured_fraction_max 0.996
_diffrn_reflns_limit_h_max 13
_diffrn_reflns_limit_h_min -11
_diffrn_reflns_limit_k_max 26
_diffrn_reflns_limit_k_min -26
_diffrn_reflns_limit_l_max 16
_diffrn_reflns_limit_l_min -16
_diffrn_reflns_number 48276
_diffrn_reflns_point_group_measured_fraction_full 0.999
_diffrn_reflns_point_group_measured_fraction_max 0.996
_diffrn_reflns_theta_full 25.242
_diffrn_reflns_theta_max 26.459
_diffrn_reflns_theta_min 2.504
_exptl_absorpt_coefficient_mu 0.948
_exptl_absorpt_correction_T_max 0.7454
_exptl_absorpt_correction_T_min 0.6863
_exptl_absorpt_correction_type multi-scan
_exptl_absorpt_process_details
'SADABS-2014/5 (Bruker,2014/5) was used for absorption correction. wR2(int) was 0.0684 before and 0.0618 after correction. The Ratio of minimum to maximum transmission is 0.9207. The \l/2 correction factor is 0.00150.'
_exptl_crystal_colour Colorless
_exptl_crystal_density_diffrn 1.405
_exptl_crystal_description plate
_exptl_crystal_F_000 1328
_exptl_crystal_size_max 0.17
_exptl_crystal_size_mid 0.08
_exptl_crystal_size_min 0.015
_refine_diff_density_max 0.531
_refine_diff_density_min -0.529
_refine_diff_density_rms 0.086
_refine_ls_extinction_method none
_refine_ls_goodness_of_fit_ref 1.013
_refine_ls_hydrogen_treatment constr
_refine_ls_matrix_type full
_refine_ls_number_parameters 327
_refine_ls_number_reflns 6202
_refine_ls_number_restraints 1
_refine_ls_restrained_S_all 1.013
_refine_ls_R_factor_all 0.1001
_refine_ls_R_factor_gt 0.0479
_refine_ls_shift/su_max 0.001
_refine_ls_shift/su_mean 0.000
_refine_ls_structure_factor_coef Fsqd
_refine_ls_weighting_details 'w=1/[\s^2^(Fo^2^)+(0.0344P)^2^+3.6591P] where P=(Fo^2^+2Fc^2^)/3'
_refine_ls_weighting_scheme calc
_refine_ls_wR_factor_gt 0.0895
_refine_ls_wR_factor_ref 0.1060
_reflns_Friedel_coverage 0.000
_reflns_number_gt 4010
_reflns_number_total 6202
_reflns_threshold_expression 'I > 2\s(I)'
_cod_data_source_file d0cc03427d3.cif
_cod_data_source_block dal1853
_cod_depositor_comments 'Adding full bibliography for 7126794--7126796.cif.'
_cod_database_code 7126796
_shelx_shelxl_version_number 2014/7
_shelx_space_group_comment
;
The symmetry employed for this shelxl refinement is uniquely defined
by the following loop, which should always be used as a source of
symmetry information in preference to the above space-group names.
They are only intended as comments.
;
_shelx_estimated_absorpt_t_max 0.986
_shelx_estimated_absorpt_t_min 0.855
_olex2_refinement_description
;
1. Others
 Fixed Uiso: H3(0.037) H32(0.038) H6A(0.04) H6B(0.04) H36(0.033) H12(0.044)
 H26(0.04) H5A(0.044) H5B(0.044) H4A(0.041) H4B(0.041) H16(0.051) H24(0.045)
 H35(0.04) H33(0.048) H1A(0.045) H1B(0.045) H22(0.036) H15(0.066) H25(0.047)
 H34(0.047) H23(0.041) H7A(0.081) H7B(0.081) H7C(0.081) H2A(0.052) H2B(0.052)
 H13(0.061) H14(0.071) H3A(0.051) H3B(0.051) H42(0.037) H43(0.037) H44(0.037)
 H45(0.037) H46(0.037) H42A(0.037) H43A(0.037) H44A(0.037) H45A(0.037)
 H46A(0.037)
 Fixed X: H3(0.6485) H32(1.0987) H6A(0.978) H6B(0.9033) H36(0.7853)
 H12(0.3863) H26(0.2373) H5A(0.9541) H5B(0.8806) H4A(0.7691) H4B(0.7514)
 H16(0.4379) H24(0.2052) H35(0.8906) H33(1.2002) H1A(0.4425) H1B(0.3566)
 H22(0.5352) H15(0.3449) H25(0.1172) H34(1.0968) H23(0.4125) H7A(0.7162)
 H7B(0.6118) H7C(0.7559) H2A(0.3487) H2B(0.4136) H13(0.2897) H14(0.2685)
 H3A(0.5326) H3B(0.5431) H42(0.9311) H43(1.0519) H44(1.1312) H45(1.0898)
 H46(0.969) H42A(0.9968) H43A(1.142) H44A(1.1788) H45A(1.0705) H46A(0.9254)
 Fixed Y: H3(0.7002) H32(0.6942) H6A(0.6329) H6B(0.5794) H36(0.7713)
 H12(0.6373) H26(0.6713) H5A(0.6645) H5B(0.7126) H4A(0.6136) H4B(0.6881)
 H16(0.5117) H24(0.8564) H35(0.8664) H33(0.7908) H1A(0.5581) H1B(0.6029)
 H22(0.767) H15(0.4329) H25(0.7628) H34(0.8771) H23(0.8572) H7A(0.5064)
 H7B(0.471) H7C(0.4664) H2A(0.6383) H2B(0.6915) H13(0.5581) H14(0.4567)
 H3A(0.6787) H3B(0.6038) H42(0.5245) H43(0.4504) H44(0.4756) H45(0.575)
 H46(0.6491) H42A(0.5486) H43A(0.4814) H44A(0.4895) H45A(0.5647) H46A(0.632)
 Fixed Z: H3(0.4719) H32(0.3124) H6A(0.4716) H6B(0.5136) H36(0.3526) H12(-
 0.0207) H26(0.0945) H5A(0.6325) H5B(0.5427) H4A(0.6299) H4B(0.6447)
 H16(0.2164) H24(0.1572) H35(0.4017) H33(0.3578) H1A(0.3856) H1B(0.2962)
 H22(0.2752) H15(0.0957) H25(0.0764) H34(0.4013) H23(0.2624) H7A(0.3412)
 H7B(0.3803) H7C(0.4475) H2A(0.4597) H2B(0.4077) H13(-0.1386) H14(-0.0804)
 H3A(0.582) H3B(0.5656) H42(0.3563) H43(0.2988) H44(0.1605) H45(0.0797)
 H46(0.1371) H42A(0.3983) H43A(0.3574) H44A(0.1947) H45A(0.0729) H46A(0.1138)
;
_olex2_submission_special_instructions 'No special instructions were received'

loop_
_space_group_symop_operation_xyz
'x, y, z'
'-x, y+1/2, -z+1/2'
'-x, -y, -z'
'x, -y-1/2, z-1/2'

loop_
_atom_site_label
_atom_site_type_symbol
_atom_site_fract_x
_atom_site_fract_y
_atom_site_fract_z
_atom_site_U_iso_or_equiv
_atom_site_adp_type
_atom_site_occupancy
_atom_site_site_symmetry_order
_atom_site_calc_flag
_atom_site_refinement_flags_posn
_atom_site_refinement_flags_adp
_atom_site_refinement_flags_occupancy
_atom_site_disorder_assembly
_atom_site_disorder_group
Cu1 Cu 0.67248(4) 0.66860(2) 0.14686(3) 0.02007(12) Uani 1 1 d . . . . .
P2 P 0.83347(8) 0.65227(4) 0.28365(7) 0.0201(2) Uani 1 1 d D . . . .
P1 P 0.50903(9) 0.64359(5) 0.19715(7) 0.0236(2) Uani 1 1 d . . . . .
Cl1 Cl 0.65294(10) 0.69245(5) -0.01559(7) 0.0379(3) Uani 1 1 d . . . . .
O1 O 0.6778(2) 0.54886(12) 0.4596(2) 0.0347(7) Uani 1 1 d . . . . .
N2 N 0.7932(3) 0.62793(14) 0.3876(2) 0.0235(7) Uani 1 1 d . . . . .
N1 N 0.5436(3) 0.61603(14) 0.3187(2) 0.0252(7) Uani 1 1 d . . . . .
N3 N 0.6543(3) 0.65596(15) 0.4998(2) 0.0308(8) Uani 1 1 d . . . . .
H3 H 0.6485 0.7002 0.4719 0.037 Uiso 1 1 calc R . . . .
C31 C 0.9305(3) 0.72251(18) 0.3267(2) 0.0227(8) Uani 1 1 d . . . . .
C32 C 1.0549(3) 0.7292(2) 0.3295(3) 0.0319(10) Uani 1 1 d . . . . .
H32 H 1.0987 0.6942 0.3124 0.038 Uiso 1 1 calc R . . . .
C6 C 0.8984(3) 0.6233(2) 0.4865(3) 0.0330(10) Uani 1 1 d . . . . .
H6A H 0.9780 0.6329 0.4716 0.040 Uiso 1 1 calc R . . . .
H6B H 0.9033 0.5794 0.5136 0.040 Uiso 1 1 calc R . . . .
C21 C 0.3999(3) 0.70958(18) 0.1858(3) 0.0236(8) Uani 1 1 d . . . . .
C11 C 0.4198(3) 0.58292(19) 0.1113(3) 0.0299(9) Uani 1 1 d . . . . .
C36 C 0.8703(3) 0.77477(18) 0.3538(3) 0.0273(9) Uani 1 1 d . . . . .
H36 H 0.7853 0.7713 0.3526 0.033 Uiso 1 1 calc R . . . .
C12 C 0.3767(3) 0.5959(2) 0.0041(3) 0.0368(11) Uani 1 1 d . . . . .
H12 H 0.3863 0.6373 -0.0207 0.044 Uiso 1 1 calc R . . . .
C26 C 0.2743(3) 0.7094(2) 0.1276(3) 0.0337(10) Uani 1 1 d . . . . .
H26 H 0.2373 0.6713 0.0945 0.040 Uiso 1 1 calc R . . . .
C5 C 0.8821(4) 0.6686(2) 0.5686(3) 0.0369(10) Uani 1 1 d . . . . .
H5A H 0.9541 0.6645 0.6325 0.044 Uiso 1 1 calc R . . . .
H5B H 0.8806 0.7126 0.5427 0.044 Uiso 1 1 calc R . . . .
C4 C 0.7631(4) 0.6555(2) 0.5953(3) 0.0341(10) Uani 1 1 d . . . . .
H4A H 0.7691 0.6136 0.6299 0.041 Uiso 1 1 calc R . . . .
H4B H 0.7514 0.6881 0.6447 0.041 Uiso 1 1 calc R . . . .
C16 C 0.4078(4) 0.5218(2) 0.1441(4) 0.0426(11) Uani 1 1 d . . . . .
H16 H 0.4379 0.5117 0.2164 0.051 Uiso 1 1 calc R . . . .
C24 C 0.2542(4) 0.8189(2) 0.1656(3) 0.0375(10) Uani 1 1 d . . . . .
H24 H 0.2052 0.8564 0.1572 0.045 Uiso 1 1 calc R . . . .
C35 C 0.9326(4) 0.83152(19) 0.3824(3) 0.0335(9) Uani 1 1 d . . . . .
H35 H 0.8906 0.8664 0.4017 0.040 Uiso 1 1 calc R . . . .
C33 C 1.1154(4) 0.7867(2) 0.3570(3) 0.0404(11) Uani 1 1 d . . . . .
H33 H 1.2002 0.7908 0.3578 0.048 Uiso 1 1 calc R . . . .
C1 C 0.4339(4) 0.6015(2) 0.3560(3) 0.0377(10) Uani 1 1 d . . . . .
H1A H 0.4425 0.5581 0.3856 0.045 Uiso 1 1 calc R . . . .
H1B H 0.3566 0.6029 0.2962 0.045 Uiso 1 1 calc R . . . .
C22 C 0.4497(4) 0.76568(18) 0.2349(3) 0.0299(9) Uani 1 1 d . . . . .
H22 H 0.5352 0.7670 0.2752 0.036 Uiso 1 1 calc R . . . .
C15 C 0.3521(4) 0.4748(2) 0.0722(4) 0.0551(14) Uani 1 1 d . . . . .
H15 H 0.3449 0.4329 0.0957 0.066 Uiso 1 1 calc R . . . .
C25 C 0.2026(4) 0.7636(2) 0.1172(3) 0.0389(11) Uani 1 1 d . . . . .
H25 H 0.1172 0.7628 0.0764 0.047 Uiso 1 1 calc R . . . .
B1 B 0.6674(4) 0.6101(2) 0.4057(3) 0.0265(10) Uani 1 1 d . . . . .
C34 C 1.0546(4) 0.8378(2) 0.3830(3) 0.0388(11) Uani 1 1 d . . . . .
H34 H 1.0968 0.8771 0.4013 0.047 Uiso 1 1 calc R . . . .
C23 C 0.3773(4) 0.81961(19) 0.2263(3) 0.0343(10) Uani 1 1 d . . . . .
H23 H 0.4125 0.8572 0.2624 0.041 Uiso 1 1 calc R . . . .
C7 C 0.6915(5) 0.4939(2) 0.4028(4) 0.0539(13) Uani 1 1 d . . . . .
H7A H 0.7162 0.5064 0.3412 0.081 Uiso 1 1 calc GR . . . .
H7B H 0.6118 0.4710 0.3803 0.081 Uiso 1 1 calc GR . . . .
H7C H 0.7559 0.4664 0.4475 0.081 Uiso 1 1 calc GR . . . .
C2 C 0.4236(4) 0.6481(2) 0.4376(3) 0.0436(11) Uani 1 1 d . . . . .
H2A H 0.3487 0.6383 0.4597 0.052 Uiso 1 1 calc R . . . .
H2B H 0.4136 0.6915 0.4077 0.052 Uiso 1 1 calc R . . . .
C13 C 0.3202(4) 0.5487(3) -0.0661(4) 0.0511(14) Uani 1 1 d . . . . .
H13 H 0.2897 0.5581 -0.1386 0.061 Uiso 1 1 calc R . . . .
C14 C 0.3079(4) 0.4887(3) -0.0318(5) 0.0595(16) Uani 1 1 d . . . . .
H14 H 0.2685 0.4567 -0.0804 0.071 Uiso 1 1 calc R . . . .
C3 C 0.5385(4) 0.6456(2) 0.5311(3) 0.0421(11) Uani 1 1 d . . . . .
H3A H 0.5326 0.6787 0.5820 0.051 Uiso 1 1 calc R . . . .
H3B H 0.5431 0.6038 0.5656 0.051 Uiso 1 1 calc R . . . .
C41 C 0.9387(4) 0.59374(19) 0.2521(4) 0.0310(5) Uani 0.644(6) 1 d D . P A 1
C42 C 0.9633(4) 0.5347(2) 0.3001(3) 0.0310(5) Uani 0.644(6) 1 d G . P A 1
H42 H 0.9311 0.5245 0.3563 0.037 Uiso 0.644(6) 1 calc R . P A 1
C43 C 1.0350(5) 0.49071(18) 0.2660(4) 0.0310(5) Uani 0.644(6) 1 d G . P A 1
H43 H 1.0519 0.4504 0.2988 0.037 Uiso 0.644(6) 1 calc R . P A 1
C44 C 1.0822(4) 0.5057(2) 0.1839(3) 0.0310(5) Uani 0.644(6) 1 d G . P A 1
H44 H 1.1312 0.4756 0.1605 0.037 Uiso 0.644(6) 1 calc R . P A 1
C45 C 1.0576(5) 0.5647(2) 0.1358(3) 0.0310(5) Uani 0.644(6) 1 d G . P A 1
H45 H 1.0898 0.5750 0.0797 0.037 Uiso 0.644(6) 1 calc R . P A 1
C46 C 0.9858(5) 0.60873(18) 0.1699(4) 0.0310(5) Uani 0.644(6) 1 d G . P A 1
H46 H 0.9690 0.6491 0.1371 0.037 Uiso 0.644(6) 1 calc R . P A 1
C41A C 0.9475(7) 0.5966(4) 0.2599(8) 0.0310(5) Uani 0.356(6) 1 d D . P A 2
C42A C 1.0118(8) 0.5519(4) 0.3323(6) 0.0310(5) Uani 0.356(6) 1 d G . P A 2
H42A H 0.9968 0.5486 0.3983 0.037 Uiso 0.356(6) 1 calc R . P A 2
C43A C 1.0980(8) 0.5120(4) 0.3080(6) 0.0310(5) Uani 0.356(6) 1 d G . P A 2
H43A H 1.1420 0.4814 0.3574 0.037 Uiso 0.356(6) 1 calc R . P A 2
C44A C 1.1199(7) 0.5168(4) 0.2113(6) 0.0310(5) Uani 0.356(6) 1 d G . P A 2
H44A H 1.1788 0.4895 0.1947 0.037 Uiso 0.356(6) 1 calc R . P A 2
C45A C 1.0556(9) 0.5615(4) 0.1390(6) 0.0310(5) Uani 0.356(6) 1 d G . P A 2
H45A H 1.0705 0.5647 0.0729 0.037 Uiso 0.356(6) 1 calc R . P A 2
C46A C 0.9694(9) 0.6014(4) 0.1633(7) 0.0310(5) Uani 0.356(6) 1 d G . P A 2
H46A H 0.9254 0.6320 0.1138 0.037 Uiso 0.356(6) 1 calc R . P A 2

loop_
_atom_site_aniso_label
_atom_site_aniso_U_11
_atom_site_aniso_U_22
_atom_site_aniso_U_33
_atom_site_aniso_U_23
_atom_site_aniso_U_13
_atom_site_aniso_U_12
Cu1 0.0161(2) 0.0268(3) 0.0163(2) -0.00052(19) 0.00314(17) -0.0014(2)
P2 0.0155(5) 0.0279(6) 0.0165(5) 0.0022(4) 0.0041(4) -0.0017(4)
P1 0.0156(5) 0.0343(6) 0.0207(5) -0.0062(4) 0.0053(4) -0.0045(4)
Cl1 0.0602(7) 0.0312(6) 0.0196(5) 0.0034(4) 0.0077(5) -0.0080(5)
O1 0.0420(17) 0.0283(16) 0.0392(16) 0.0036(13) 0.0206(14) 0.0008(13)
N2 0.0198(16) 0.0347(19) 0.0157(15) 0.0047(13) 0.0046(13) -0.0039(14)
N1 0.0187(16) 0.0363(19) 0.0234(17) -0.0009(14) 0.0105(13) -0.0070(14)
N3 0.039(2) 0.037(2) 0.0182(16) -0.0017(14) 0.0097(14) 0.0003(16)
C31 0.020(2) 0.035(2) 0.0108(17) 0.0047(15) 0.0010(15) -0.0055(17)
C32 0.023(2) 0.051(3) 0.021(2) -0.0056(18) 0.0065(17) -0.0081(19)
C6 0.024(2) 0.052(3) 0.020(2) 0.0122(19) 0.0025(17) -0.0037(19)
C21 0.0189(19) 0.034(2) 0.0204(19) -0.0039(16) 0.0098(16) -0.0017(17)
C11 0.0134(19) 0.040(3) 0.037(2) -0.0133(19) 0.0086(17) -0.0010(17)
C36 0.024(2) 0.029(2) 0.026(2) 0.0036(17) 0.0033(17) -0.0039(17)
C12 0.022(2) 0.049(3) 0.036(2) -0.021(2) 0.0052(18) 0.0014(19)
C26 0.023(2) 0.042(3) 0.033(2) -0.0150(19) 0.0048(18) -0.0018(19)
C5 0.039(2) 0.040(3) 0.020(2) 0.0054(19) -0.0085(18) -0.011(2)
C4 0.046(3) 0.040(3) 0.0139(18) 0.0012(17) 0.0044(18) 0.003(2)
C16 0.024(2) 0.047(3) 0.057(3) -0.016(2) 0.013(2) -0.005(2)
C24 0.044(3) 0.040(3) 0.033(2) 0.003(2) 0.019(2) 0.012(2)
C35 0.039(2) 0.031(2) 0.027(2) -0.0005(18) 0.0041(18) -0.004(2)
C33 0.028(2) 0.066(3) 0.027(2) -0.008(2) 0.0071(18) -0.028(2)
C1 0.024(2) 0.053(3) 0.041(3) 0.005(2) 0.0174(19) -0.002(2)
C22 0.028(2) 0.034(2) 0.028(2) -0.0034(18) 0.0088(18) -0.0072(19)
C15 0.036(3) 0.041(3) 0.090(4) -0.026(3) 0.022(3) -0.003(2)
C25 0.027(2) 0.054(3) 0.036(2) -0.010(2) 0.0075(19) 0.010(2)
B1 0.030(3) 0.033(3) 0.019(2) 0.0005(19) 0.0112(19) -0.001(2)
C34 0.051(3) 0.042(3) 0.020(2) -0.0059(19) 0.0060(19) -0.024(2)
C23 0.042(3) 0.034(3) 0.033(2) -0.0052(18) 0.020(2) -0.006(2)
C7 0.067(3) 0.026(3) 0.072(3) -0.005(2) 0.026(3) 0.003(2)
C2 0.035(3) 0.056(3) 0.048(3) 0.008(2) 0.026(2) 0.006(2)
C13 0.026(2) 0.073(4) 0.047(3) -0.036(3) -0.001(2) 0.005(2)
C14 0.027(3) 0.064(4) 0.085(4) -0.055(3) 0.014(3) -0.011(2)
C3 0.050(3) 0.054(3) 0.033(2) 0.003(2) 0.028(2) 0.009(2)
C41 0.0296(12) 0.0324(12) 0.0324(12) 0.0004(9) 0.0114(9) 0.0007(9)
C42 0.0296(12) 0.0324(12) 0.0324(12) 0.0004(9) 0.0114(9) 0.0007(9)
C43 0.0296(12) 0.0324(12) 0.0324(12) 0.0004(9) 0.0114(9) 0.0007(9)
C44 0.0296(12) 0.0324(12) 0.0324(12) 0.0004(9) 0.0114(9) 0.0007(9)
C45 0.0296(12) 0.0324(12) 0.0324(12) 0.0004(9) 0.0114(9) 0.0007(9)
C46 0.0296(12) 0.0324(12) 0.0324(12) 0.0004(9) 0.0114(9) 0.0007(9)
C41A 0.0296(12) 0.0324(12) 0.0324(12) 0.0004(9) 0.0114(9) 0.0007(9)
C42A 0.0296(12) 0.0324(12) 0.0324(12) 0.0004(9) 0.0114(9) 0.0007(9)
C43A 0.0296(12) 0.0324(12) 0.0324(12) 0.0004(9) 0.0114(9) 0.0007(9)
C44A 0.0296(12) 0.0324(12) 0.0324(12) 0.0004(9) 0.0114(9) 0.0007(9)
C45A 0.0296(12) 0.0324(12) 0.0324(12) 0.0004(9) 0.0114(9) 0.0007(9)
C46A 0.0296(12) 0.0324(12) 0.0324(12) 0.0004(9) 0.0114(9) 0.0007(9)

loop_
_atom_type_symbol
_atom_type_description
_atom_type_scat_dispersion_real
_atom_type_scat_dispersion_imag
_atom_type_scat_source
C C 0.0033 0.0016 'International Tables Vol C Tables 4.2.6.8 and 6.1.1.4'
H H 0.0000 0.0000 'International Tables Vol C Tables 4.2.6.8 and 6.1.1.4'
B B 0.0013 0.0007 'International Tables Vol C Tables 4.2.6.8 and 6.1.1.4'
Cl Cl 0.1484 0.1585 'International Tables Vol C Tables 4.2.6.8 and 6.1.1.4'
Cu Cu 0.3201 1.2651 'International Tables Vol C Tables 4.2.6.8 and 6.1.1.4'
N N 0.0061 0.0033 'International Tables Vol C Tables 4.2.6.8 and 6.1.1.4'
O O 0.0106 0.0060 'International Tables Vol C Tables 4.2.6.8 and 6.1.1.4'
P P 0.1023 0.0942 'International Tables Vol C Tables 4.2.6.8 and 6.1.1.4'

loop_
_geom_angle_atom_site_label_1
_geom_angle_atom_site_label_2
_geom_angle_atom_site_label_3
_geom_angle
_geom_angle_site_symmetry_1
_geom_angle_site_symmetry_3
_geom_angle_publ_flag
P2 Cu1 P1 105.13(4) . . ?
Cl1 Cu1 P2 133.44(4) . . ?
Cl1 Cu1 P1 121.04(4) . . ?
N2 P2 Cu1 112.89(11) . . ?
N2 P2 C31 105.60(15) . . ?
N2 P2 C41 109.6(2) . . ?
N2 P2 C41A 108.9(3) . . ?
C31 P2 Cu1 113.75(11) . . ?
C31 P2 C41 104.8(2) . . ?
C31 P2 C41A 101.2(3) . . ?
C41 P2 Cu1 109.80(17) . . ?
C41A P2 Cu1 113.6(3) . . ?
N1 P1 Cu1 114.30(11) . . ?
N1 P1 C21 107.66(15) . . ?
N1 P1 C11 107.40(18) . . ?
C21 P1 Cu1 112.93(12) . . ?
C11 P1 Cu1 109.19(12) . . ?
C11 P1 C21 104.81(17) . . ?
C7 O1 B1 117.4(3) . . ?
C6 N2 P2 115.0(2) . . ?
C6 N2 B1 111.2(3) . . ?
B1 N2 P2 133.7(2) . . ?
C1 N1 P1 115.1(2) . . ?
C1 N1 B1 112.3(3) . . ?
B1 N1 P1 132.1(2) . . ?
C4 N3 H3 106.0 . . ?
C4 N3 B1 115.1(3) . . ?
C4 N3 C3 108.5(3) . . ?
B1 N3 H3 106.0 . . ?
C3 N3 H3 106.0 . . ?
C3 N3 B1 114.5(3) . . ?
C32 C31 P2 126.1(3) . . ?
C32 C31 C36 118.0(3) . . ?
C36 C31 P2 115.8(3) . . ?
C31 C32 H32 119.9 . . ?
C33 C32 C31 120.3(4) . . ?
C33 C32 H32 119.9 . . ?
N2 C6 H6A 109.3 . . ?
N2 C6 H6B 109.3 . . ?
N2 C6 C5 111.8(3) . . ?
H6A C6 H6B 107.9 . . ?
C5 C6 H6A 109.3 . . ?
C5 C6 H6B 109.3 . . ?
C26 C21 P1 125.8(3) . . ?
C22 C21 P1 116.4(3) . . ?
C22 C21 C26 117.8(3) . . ?
C12 C11 P1 118.1(3) . . ?
C16 C11 P1 123.1(3) . . ?
C16 C11 C12 118.2(4) . . ?
C31 C36 H36 119.5 . . ?
C35 C36 C31 120.9(4) . . ?
C35 C36 H36 119.5 . . ?
C11 C12 H12 119.9 . . ?
C13 C12 C11 120.2(5) . . ?
C13 C12 H12 119.9 . . ?
C21 C26 H26 119.5 . . ?
C25 C26 C21 121.0(4) . . ?
C25 C26 H26 119.5 . . ?
C6 C5 H5A 109.3 . . ?
C6 C5 H5B 109.3 . . ?
H5A C5 H5B 108.0 . . ?
C4 C5 C6 111.4(3) . . ?
C4 C5 H5A 109.3 . . ?
C4 C5 H5B 109.3 . . ?
N3 C4 C5 110.7(3) . . ?
N3 C4 H4A 109.5 . . ?
N3 C4 H4B 109.5 . . ?
C5 C4 H4A 109.5 . . ?
C5 C4 H4B 109.5 . . ?
H4A C4 H4B 108.1 . . ?
C11 C16 H16 119.7 . . ?
C11 C16 C15 120.7(5) . . ?
C15 C16 H16 119.7 . . ?
C25 C24 H24 120.1 . . ?
C25 C24 C23 119.7(4) . . ?
C23 C24 H24 120.1 . . ?
C36 C35 H35 119.8 . . ?
C34 C35 C36 120.4(4) . . ?
C34 C35 H35 119.8 . . ?
C32 C33 H33 119.5 . . ?
C34 C33 C32 120.9(4) . . ?
C34 C33 H33 119.5 . . ?
N1 C1 H1A 109.4 . . ?
N1 C1 H1B 109.4 . . ?
N1 C1 C2 111.0(3) . . ?
H1A C1 H1B 108.0 . . ?
C2 C1 H1A 109.4 . . ?
C2 C1 H1B 109.4 . . ?
C21 C22 H22 119.4 . . ?
C23 C22 C21 121.3(4) . . ?
C23 C22 H22 119.4 . . ?
C16 C15 H15 119.8 . . ?
C14 C15 C16 120.4(5) . . ?
C14 C15 H15 119.8 . . ?
C26 C25 H25 119.9 . . ?
C24 C25 C26 120.2(4) . . ?
C24 C25 H25 119.9 . . ?
O1 B1 N2 110.4(3) . . ?
O1 B1 N1 111.6(3) . . ?
O1 B1 N3 98.9(3) . . ?
N2 B1 N3 105.8(3) . . ?
N1 B1 N2 121.6(3) . . ?
N1 B1 N3 105.8(3) . . ?
C35 C34 C33 119.4(4) . . ?
C35 C34 H34 120.3 . . ?
C33 C34 H34 120.3 . . ?
C24 C23 C22 120.0(4) . . ?
C24 C23 H23 120.0 . . ?
C22 C23 H23 120.0 . . ?
O1 C7 H7A 109.5 . . ?
O1 C7 H7B 109.5 . . ?
O1 C7 H7C 109.5 . . ?
H7A C7 H7B 109.5 . . ?
H7A C7 H7C 109.5 . . ?
H7B C7 H7C 109.5 . . ?
C1 C2 H2A 109.5 . . ?
C1 C2 H2B 109.5 . . ?
C1 C2 C3 110.6(3) . . ?
H2A C2 H2B 108.1 . . ?
C3 C2 H2A 109.5 . . ?
C3 C2 H2B 109.5 . . ?
C12 C13 H13 119.7 . . ?
C14 C13 C12 120.6(5) . . ?
C14 C13 H13 119.7 . . ?
C15 C14 C13 119.9(4) . . ?
C15 C14 H14 120.0 . . ?
C13 C14 H14 120.0 . . ?
N3 C3 C2 111.2(3) . . ?
N3 C3 H3A 109.4 . . ?
N3 C3 H3B 109.4 . . ?
C2 C3 H3A 109.4 . . ?
C2 C3 H3B 109.4 . . ?
H3A C3 H3B 108.0 . . ?
C42 C41 P2 123.1(3) . . ?
C42 C41 C46 120.0 . . ?
C46 C41 P2 116.6(3) . . ?
C41 C42 H42 120.0 . . ?
C43 C42 C41 120.0 . . ?
C43 C42 H42 120.0 . . ?
C42 C43 H43 120.0 . . ?
C42 C43 C44 120.0 . . ?
C44 C43 H43 120.0 . . ?
C43 C44 H44 120.0 . . ?
C45 C44 C43 120.0 . . ?
C45 C44 H44 120.0 . . ?
C44 C45 H45 120.0 . . ?
C44 C45 C46 120.0 . . ?
C46 C45 H45 120.0 . . ?
C41 C46 H46 120.0 . . ?
C45 C46 C41 120.0 . . ?
C45 C46 H46 120.0 . . ?
C42A C41A P2 123.9(5) . . ?
C42A C41A C46A 120.0 . . ?
C46A C41A P2 116.1(5) . . ?
C41A C42A H42A 120.0 . . ?
C41A C42A C43A 120.0 . . ?
C43A C42A H42A 120.0 . . ?
C42A C43A H43A 120.0 . . ?
C44A C43A C42A 120.0 . . ?
C44A C43A H43A 120.0 . . ?
C43A C44A H44A 120.0 . . ?
C45A C44A C43A 120.0 . . ?
C45A C44A H44A 120.0 . . ?
C44A C45A H45A 120.0 . . ?
C44A C45A C46A 120.0 . . ?
C46A C45A H45A 120.0 . . ?
C41A C46A H46A 120.0 . . ?
C45A C46A C41A 120.0 . . ?
C45A C46A H46A 120.0 . . ?

loop_
_geom_bond_atom_site_label_1
_geom_bond_atom_site_label_2
_geom_bond_distance
_geom_bond_site_symmetry_2
_geom_bond_publ_flag
Cu1 P2 2.1827(10) . ?
Cu1 P1 2.1930(10) . ?
Cu1 Cl1 2.1792(10) . ?
P2 N2 1.666(3) . ?
P2 C31 1.826(4) . ?
P2 C41 1.839(3) . ?
P2 C41A 1.829(5) . ?
P1 N1 1.662(3) . ?
P1 C21 1.828(4) . ?
P1 C11 1.809(4) . ?
O1 B1 1.467(5) . ?
O1 C7 1.418(5) . ?
N2 C6 1.491(4) . ?
N2 B1 1.544(5) . ?
N1 C1 1.488(4) . ?
N1 B1 1.529(5) . ?
N3 H3 1.0000 . ?
N3 C4 1.482(4) . ?
N3 B1 1.628(5) . ?
N3 C3 1.491(5) . ?
C31 C32 1.390(5) . ?
C31 C36 1.394(5) . ?
C32 H32 0.9500 . ?
C32 C33 1.383(6) . ?
C6 H6A 0.9900 . ?
C6 H6B 0.9900 . ?
C6 C5 1.507(5) . ?
C21 C26 1.390(5) . ?
C21 C22 1.387(5) . ?
C11 C12 1.400(5) . ?
C11 C16 1.381(6) . ?
C36 H36 0.9500 . ?
C36 C35 1.380(5) . ?
C12 H12 0.9500 . ?
C12 C13 1.387(6) . ?
C26 H26 0.9500 . ?
C26 C25 1.380(5) . ?
C5 H5A 0.9900 . ?
C5 H5B 0.9900 . ?
C5 C4 1.503(5) . ?
C4 H4A 0.9900 . ?
C4 H4B 0.9900 . ?
C16 H16 0.9500 . ?
C16 C15 1.393(6) . ?
C24 H24 0.9500 . ?
C24 C25 1.375(6) . ?
C24 C23 1.377(6) . ?
C35 H35 0.9500 . ?
C35 C34 1.370(6) . ?
C33 H33 0.9500 . ?
C33 C34 1.373(6) . ?
C1 H1A 0.9900 . ?
C1 H1B 0.9900 . ?
C1 C2 1.499(6) . ?
C22 H22 0.9500 . ?
C22 C23 1.381(5) . ?
C15 H15 0.9500 . ?
C15 C14 1.365(7) . ?
C25 H25 0.9500 . ?
C34 H34 0.9500 . ?
C23 H23 0.9500 . ?
C7 H7A 0.9800 . ?
C7 H7B 0.9800 . ?
C7 H7C 0.9800 . ?
C2 H2A 0.9900 . ?
C2 H2B 0.9900 . ?
C2 C3 1.507(6) . ?
C13 H13 0.9500 . ?
C13 C14 1.366(7) . ?
C14 H14 0.9500 . ?
C3 H3A 0.9900 . ?
C3 H3B 0.9900 . ?
C41 C42 1.3900 . ?
C41 C46 1.3900 . ?
C42 H42 0.9500 . ?
C42 C43 1.3900 . ?
C43 H43 0.9500 . ?
C43 C44 1.3900 . ?
C44 H44 0.9500 . ?
C44 C45 1.3900 . ?
C45 H45 0.9500 . ?
C45 C46 1.3900 . ?
C46 H46 0.9500 . ?
C41A C42A 1.3900 . ?
C41A C46A 1.3900 . ?
C42A H42A 0.9500 . ?
C42A C43A 1.3900 . ?
C43A H43A 0.9500 . ?
C43A C44A 1.3900 . ?
C44A H44A 0.9500 . ?
C44A C45A 1.3900 . ?
C45A H45A 0.9500 . ?
C45A C46A 1.3900 . ?
C46A H46A 0.9500 . ?
